data_4024758
loop_
_publ_author_name
'Prasath Kothandaraman'
'Shi Jia Foo'
'Philip Wai Hong Chan'

_publ_section_title
;
Gold-Catalyzed Intramolecular Allylic Amination of
2-Tosylaminophenylprop-1-en-3-ols. A Concise Synthesis of (\+-)-Angustureine
;
_journal_name_full 'Journal of Organic Chemistry'
_journal_page_first 5947
_journal_page_last 5952
_journal_paper_doi 10.1021/jo900917q
_journal_volume 74
_journal_year 2009
_chemical_formula_moiety 'C23 H21 N O2 S'
_chemical_formula_sum 'C23 H21 N O2 S'
_chemical_formula_weight 375.47
_chemical_name_systematic
;

 ?

;
_space_group_IT_number 2
_symmetry_cell_setting triclinic
_symmetry_space_group_name_Hall '-P 1'
_symmetry_space_group_name_H-M 'P -1'
_atom_sites_solution_hydrogens geom
_atom_sites_solution_primary direct
_atom_sites_solution_secondary difmap
_audit_creation_method SHELXL-97
_cell_angle_alpha 99.1660(10)
_cell_angle_beta 105.255(2)
_cell_angle_gamma 91.9790(10)
_cell_formula_units_Z 2
_cell_length_a 7.9822(2)
_cell_length_b 9.4838(3)
_cell_length_c 13.0884(4)
_cell_measurement_reflns_used 9292
_cell_measurement_temperature 273(2)
_cell_measurement_theta_max 36.15
_cell_measurement_theta_min 2.18
_cell_volume 940.65(5)
_computing_cell_refinement 'Bruker SMART'
_computing_data_collection 'Bruker SMART'
_computing_data_reduction 'Bruker SAINT'
_computing_molecular_graphics 'Bruker SHELXTL'
_computing_publication_material 'Bruker SHELXTL'
_computing_structure_refinement 'SHELXL-97 (Sheldrick, 1997)'
_computing_structure_solution 'SHELXS-97 (Sheldrick, 1990)'
_diffrn_ambient_temperature 273(2)
_diffrn_measured_fraction_theta_full 0.983
_diffrn_measured_fraction_theta_max 0.983
_diffrn_measurement_device_type 'CCD area detector'
_diffrn_measurement_method 'phi and omega scans'
_diffrn_radiation_monochromator graphite
_diffrn_radiation_source 'fine-focus sealed tube'
_diffrn_radiation_type MoK\a
_diffrn_radiation_wavelength 0.71073
_diffrn_reflns_av_R_equivalents 0.0266
_diffrn_reflns_av_sigmaI/netI 0.0185
_diffrn_reflns_limit_h_max 13
_diffrn_reflns_limit_h_min -13
_diffrn_reflns_limit_k_max 16
_diffrn_reflns_limit_k_min -16
_diffrn_reflns_limit_l_max 22
_diffrn_reflns_limit_l_min -22
_diffrn_reflns_number 65168
_diffrn_reflns_theta_full 37.09
_diffrn_reflns_theta_max 37.09
_diffrn_reflns_theta_min 1.64
_exptl_absorpt_coefficient_mu 0.190
_exptl_absorpt_correction_T_max 0.9487
_exptl_absorpt_correction_T_min 0.9452
_exptl_absorpt_correction_type multi-scan
_exptl_absorpt_process_details sadabs
_exptl_crystal_colour colourless
_exptl_crystal_density_diffrn 1.326
_exptl_crystal_density_method 'not measured'
_exptl_crystal_description block
_exptl_crystal_F_000 396
_exptl_crystal_size_max 0.30
_exptl_crystal_size_mid 0.30
_exptl_crystal_size_min 0.28
_refine_diff_density_max 0.512
_refine_diff_density_min -0.378
_refine_diff_density_rms 0.087
_refine_ls_extinction_method none
_refine_ls_goodness_of_fit_ref 1.078
_refine_ls_hydrogen_treatment constr
_refine_ls_matrix_type full
_refine_ls_number_parameters 246
_refine_ls_number_reflns 9466
_refine_ls_number_restraints 0
_refine_ls_restrained_S_all 1.078
_refine_ls_R_factor_all 0.0531
_refine_ls_R_factor_gt 0.0404
_refine_ls_shift/su_max 0.002
_refine_ls_shift/su_mean 0.000
_refine_ls_structure_factor_coef Fsqd
_refine_ls_weighting_details 'calc w=1/[\s^2^(Fo^2^)+(0.0689P)^2^+0.1648P] where P=(Fo^2^+2Fc^2^)/3'
_refine_ls_weighting_scheme calc
_refine_ls_wR_factor_gt 0.1176
_refine_ls_wR_factor_ref 0.1309
_reflns_number_gt 7741
_reflns_number_total 9466
_reflns_threshold_expression >2sigma(I)
_cod_data_source_file jo900917q_si_003.cif
_cod_data_source_block chan25
_cod_depositor_comments
;
The following automatic conversions were performed:
'_symmetry_cell_setting' value 'Triclinic' changed to 'triclinic'
according to '/home/saulius/struct/CIF-dictionaries/cif_core.dic'
dictionary named 'cif_core.dic' version 2.4.1 from 2010-06-29.

Automatic conversion script
Id: cif_fix_enum 1527 2010-12-29 10:47:43Z saulius 
;
_cod_original_sg_symbol_H-M P-1
_cod_database_code 4024758

loop_
_symmetry_equiv_pos_as_xyz
'x, y, z'
'-x, -y, -z'

loop_
_atom_site_label
_atom_site_type_symbol
_atom_site_fract_x
_atom_site_fract_y
_atom_site_fract_z
_atom_site_U_iso_or_equiv
_atom_site_adp_type
_atom_site_occupancy
_atom_site_symmetry_multiplicity
_atom_site_calc_flag
_atom_site_refinement_flags
_atom_site_disorder_assembly
_atom_site_disorder_group
C1 C 0.84502(10) 0.43159(8) 0.29203(6) 0.02162(13) Uani 1 1 d . . .
C2 C 0.92330(13) 0.37208(10) 0.38168(7) 0.02783(16) Uani 1 1 d . . .
H2 H 1.0397 0.3525 0.3952 0.033 Uiso 1 1 calc R . .
C3 C 0.82664(16) 0.34191(11) 0.45108(8) 0.0354(2) Uani 1 1 d . . .
H3 H 0.8783 0.3004 0.5103 0.042 Uiso 1 1 calc R . .
C4 C 0.65397(16) 0.37324(12) 0.43259(9) 0.0384(2) Uani 1 1 d . . .
H4 H 0.5903 0.3535 0.4795 0.046 Uiso 1 1 calc R . .
C5 C 0.57671(13) 0.43385(12) 0.34431(9) 0.03433(19) Uani 1 1 d . . .
H5 H 0.4609 0.4548 0.3324 0.041 Uiso 1 1 calc R . .
C6 C 0.66988(11) 0.46434(9) 0.27250(7) 0.02550(15) Uani 1 1 d . . .
C7 C 0.59176(11) 0.52802(10) 0.17889(8) 0.02929(16) Uani 1 1 d . . .
H7 H 0.4712 0.5263 0.1543 0.035 Uiso 1 1 calc R . .
C8 C 0.69141(11) 0.58885(9) 0.12793(7) 0.02787(16) Uani 1 1 d . . .
H8 H 0.6399 0.6298 0.0685 0.033 Uiso 1 1 calc R . .
C9 C 0.88648(10) 0.59145(8) 0.16613(6) 0.02289(13) Uani 1 1 d . . .
H9 H 0.9308 0.5832 0.1025 0.027 Uiso 1 1 calc R . .
C10 C 0.97694(11) 0.72694(9) 0.24275(6) 0.02366(14) Uani 1 1 d . . .
C11 C 0.88960(13) 0.83442(10) 0.28568(8) 0.03170(18) Uani 1 1 d . . .
H11 H 0.7686 0.8254 0.2684 0.038 Uiso 1 1 calc R . .
C12 C 0.98160(15) 0.95650(11) 0.35485(9) 0.0379(2) Uani 1 1 d . . .
H12 H 0.9207 1.0276 0.3831 0.046 Uiso 1 1 calc R . .
C13 C 1.16190(14) 0.97332(10) 0.38203(8) 0.0342(2) Uani 1 1 d . . .
C14 C 1.26277(19) 1.10497(13) 0.45556(11) 0.0497(3) Uani 1 1 d . . .
H14A H 1.3156 1.1602 0.4152 0.075 Uiso 1 1 calc R . .
H14B H 1.3518 1.0767 0.5119 0.075 Uiso 1 1 calc R . .
H14C H 1.1852 1.1618 0.4864 0.075 Uiso 1 1 calc R . .
C15 C 1.24851(14) 0.86460(13) 0.33926(9) 0.0377(2) Uani 1 1 d . . .
H15 H 1.3696 0.8734 0.3568 0.045 Uiso 1 1 calc R . .
C16 C 1.15842(13) 0.74323(12) 0.27089(8) 0.03350(19) Uani 1 1 d . . .
H16 H 1.2197 0.6718 0.2435 0.040 Uiso 1 1 calc R . .
C17 C 0.88779(10) 0.21135(9) 0.07508(7) 0.02300(13) Uani 1 1 d . . .
C18 C 0.77072(12) 0.24902(10) -0.01376(8) 0.03001(17) Uani 1 1 d . . .
H18 H 0.7701 0.3435 -0.0248 0.036 Uiso 1 1 calc R . .
C19 C 0.65509(13) 0.14317(11) -0.08557(8) 0.03424(19) Uani 1 1 d . . .
H19 H 0.5757 0.1677 -0.1448 0.041 Uiso 1 1 calc R . .
C20 C 0.65524(12) 0.00049(10) -0.07093(9) 0.03288(19) Uani 1 1 d . . .
C21 C 0.53472(15) -0.11369(13) -0.15233(11) 0.0464(3) Uani 1 1 d . . .
H21A H 0.5909 -0.1520 -0.2060 0.070 Uiso 1 1 calc R . .
H21B H 0.4301 -0.0731 -0.1859 0.070 Uiso 1 1 calc R . .
H21C H 0.5062 -0.1889 -0.1172 0.070 Uiso 1 1 calc R . .
C22 C 0.77289(14) -0.03362(10) 0.01911(9) 0.0348(2) Uani 1 1 d . . .
H22 H 0.7738 -0.1281 0.0302 0.042 Uiso 1 1 calc R . .
C23 C 0.88906(13) 0.07058(10) 0.09283(8) 0.02965(16) Uani 1 1 d . . .
H23 H 0.9664 0.0466 0.1531 0.036 Uiso 1 1 calc R . .
N1 N 0.93906(9) 0.46565(7) 0.21860(5) 0.02179(12) Uani 1 1 d . . .
O1 O 1.14681(9) 0.27563(8) 0.24514(6) 0.03122(14) Uani 1 1 d . . .
O2 O 1.12859(9) 0.41402(8) 0.09837(6) 0.02993(13) Uani 1 1 d . . .
S1 S 1.04306(2) 0.34257(2) 0.162240(16) 0.02230(5) Uani 1 1 d . . .

loop_
_atom_site_aniso_label
_atom_site_aniso_U_11
_atom_site_aniso_U_22
_atom_site_aniso_U_33
_atom_site_aniso_U_23
_atom_site_aniso_U_13
_atom_site_aniso_U_12
C1 0.0233(3) 0.0206(3) 0.0209(3) 0.0012(2) 0.0077(2) -0.0018(2)
C2 0.0334(4) 0.0279(4) 0.0241(3) 0.0063(3) 0.0100(3) 0.0024(3)
C3 0.0499(6) 0.0328(4) 0.0269(4) 0.0065(3) 0.0166(4) -0.0023(4)
C4 0.0455(6) 0.0391(5) 0.0341(5) -0.0002(4) 0.0228(4) -0.0109(4)
C5 0.0279(4) 0.0383(5) 0.0369(5) -0.0027(4) 0.0158(4) -0.0069(3)
C6 0.0217(3) 0.0263(3) 0.0262(3) -0.0020(3) 0.0072(3) -0.0038(3)
C7 0.0200(3) 0.0314(4) 0.0307(4) -0.0004(3) 0.0008(3) -0.0003(3)
C8 0.0256(4) 0.0273(4) 0.0253(3) 0.0031(3) -0.0014(3) 0.0010(3)
C9 0.0242(3) 0.0230(3) 0.0200(3) 0.0042(2) 0.0037(2) -0.0013(2)
C10 0.0258(3) 0.0233(3) 0.0205(3) 0.0056(2) 0.0035(3) -0.0027(3)
C11 0.0295(4) 0.0255(4) 0.0334(4) 0.0010(3) -0.0005(3) 0.0017(3)
C12 0.0406(5) 0.0250(4) 0.0382(5) -0.0012(3) -0.0026(4) 0.0025(3)
C13 0.0414(5) 0.0267(4) 0.0265(4) 0.0065(3) -0.0042(3) -0.0076(3)
C14 0.0555(7) 0.0331(5) 0.0427(6) 0.0015(4) -0.0127(5) -0.0122(5)
C15 0.0301(4) 0.0428(5) 0.0343(5) 0.0021(4) 0.0029(4) -0.0115(4)
C16 0.0262(4) 0.0375(4) 0.0336(4) -0.0009(4) 0.0077(3) -0.0051(3)
C17 0.0223(3) 0.0229(3) 0.0250(3) 0.0017(3) 0.0102(3) 0.0007(2)
C18 0.0299(4) 0.0268(4) 0.0292(4) 0.0017(3) 0.0031(3) -0.0010(3)
C19 0.0298(4) 0.0359(4) 0.0312(4) -0.0040(3) 0.0047(3) -0.0027(3)
C20 0.0272(4) 0.0308(4) 0.0399(5) -0.0098(3) 0.0184(4) -0.0059(3)
C21 0.0351(5) 0.0422(5) 0.0551(7) -0.0219(5) 0.0203(5) -0.0115(4)
C22 0.0365(5) 0.0236(4) 0.0476(5) 0.0006(3) 0.0211(4) -0.0019(3)
C23 0.0307(4) 0.0253(3) 0.0358(4) 0.0054(3) 0.0141(3) 0.0020(3)
N1 0.0233(3) 0.0221(3) 0.0212(3) 0.0043(2) 0.0080(2) 0.0011(2)
O1 0.0240(3) 0.0382(3) 0.0308(3) 0.0074(3) 0.0047(2) 0.0097(2)
O2 0.0259(3) 0.0349(3) 0.0315(3) 0.0034(2) 0.0147(2) -0.0044(2)
S1 0.01794(8) 0.02577(9) 0.02348(9) 0.00308(6) 0.00701(6) 0.00059(6)

loop_
_atom_type_symbol
_atom_type_description
_atom_type_scat_dispersion_real
_atom_type_scat_dispersion_imag
_atom_type_scat_source
C C 0.0033 0.0016 'International Tables Vol C Tables 4.2.6.8 and 6.1.1.4'
H H 0.0000 0.0000 'International Tables Vol C Tables 4.2.6.8 and 6.1.1.4'
N N 0.0061 0.0033 'International Tables Vol C Tables 4.2.6.8 and 6.1.1.4'
O O 0.0106 0.0060 'International Tables Vol C Tables 4.2.6.8 and 6.1.1.4'
S S 0.1246 0.1234 'International Tables Vol C Tables 4.2.6.8 and 6.1.1.4'

loop_
_geom_angle_atom_site_label_1
_geom_angle_atom_site_label_2
_geom_angle_atom_site_label_3
_geom_angle
_geom_angle_site_symmetry_1
_geom_angle_site_symmetry_3
_geom_angle_publ_flag
C2 C1 C6 120.36(8) . . ?
C2 C1 N1 121.91(7) . . ?
C6 C1 N1 117.70(7) . . ?
C1 C2 C3 119.72(9) . . ?
C4 C3 C2 120.48(10) . . ?
C5 C4 C3 119.84(9) . . ?
C4 C5 C6 121.08(9) . . ?
C5 C6 C1 118.51(9) . . ?
C5 C6 C7 122.23(8) . . ?
C1 C6 C7 119.26(8) . . ?
C8 C7 C6 120.65(8) . . ?
C7 C8 C9 120.34(8) . . ?
N1 C9 C8 110.60(7) . . ?
N1 C9 C10 108.55(6) . . ?
C8 C9 C10 115.21(7) . . ?
C11 C10 C16 118.26(8) . . ?
C11 C10 C9 123.86(8) . . ?
C16 C10 C9 117.88(8) . . ?
C10 C11 C12 120.62(9) . . ?
C13 C12 C11 121.13(10) . . ?
C12 C13 C15 117.89(9) . . ?
C12 C13 C14 121.73(11) . . ?
C15 C13 C14 120.38(11) . . ?
C16 C15 C13 121.36(10) . . ?
C15 C16 C10 120.75(10) . . ?
C23 C17 C18 121.11(8) . . ?
C23 C17 S1 119.68(7) . . ?
C18 C17 S1 119.14(6) . . ?
C19 C18 C17 118.81(9) . . ?
C18 C19 C20 121.41(10) . . ?
C22 C20 C19 118.42(9) . . ?
C22 C20 C21 120.95(10) . . ?
C19 C20 C21 120.60(11) . . ?
C23 C22 C20 121.33(9) . . ?
C22 C23 C17 118.91(9) . . ?
C1 N1 C9 116.50(6) . . ?
C1 N1 S1 120.32(5) . . ?
C9 N1 S1 119.44(5) . . ?
O1 S1 O2 118.73(4) . . ?
O1 S1 N1 108.06(4) . . ?
O2 S1 N1 105.66(4) . . ?
O1 S1 C17 107.68(4) . . ?
O2 S1 C17 108.15(4) . . ?
N1 S1 C17 108.16(4) . . ?

loop_
_geom_bond_atom_site_label_1
_geom_bond_atom_site_label_2
_geom_bond_distance
_geom_bond_site_symmetry_2
_geom_bond_publ_flag
C1 C2 1.3910(12) . ?
C1 C6 1.4084(12) . ?
C1 N1 1.4330(10) . ?
C2 C3 1.3923(13) . ?
C3 C4 1.3864(17) . ?
C4 C5 1.3810(17) . ?
C5 C6 1.3998(12) . ?
C6 C7 1.4541(13) . ?
C7 C8 1.3343(13) . ?
C8 C9 1.5029(12) . ?
C9 N1 1.4884(10) . ?
C9 C10 1.5240(11) . ?
C10 C11 1.3833(13) . ?
C10 C16 1.3941(13) . ?
C11 C12 1.3989(13) . ?
C12 C13 1.3856(16) . ?
C13 C15 1.3868(17) . ?
C13 C14 1.5078(14) . ?
C15 C16 1.3853(14) . ?
C17 C23 1.3910(12) . ?
C17 C18 1.3916(12) . ?
C17 S1 1.7560(8) . ?
C18 C19 1.3863(13) . ?
C19 C20 1.3965(15) . ?
C20 C22 1.3912(16) . ?
C20 C21 1.5014(14) . ?
C22 C23 1.3891(14) . ?
N1 S1 1.6464(7) . ?
O1 S1 1.4315(7) . ?
O2 S1 1.4398(7) . ?
